data_4309161
loop_
_publ_author_name
'Christer B. Aaker\"oy'
'Nate Schultheiss'
'John Desper'

_publ_section_title
;
Directed Supramolecular Assembly of Infinite 1-D M(II)-Containing Chains (M
= Cu, Co, Ni) Using Structurally Bifunctional Ligands
;
_journal_name_full 'Inorganic Chemistry'
_journal_page_first 4983
_journal_page_last 4991
_journal_paper_doi 10.1021/ic048405y
_journal_volume 44
_journal_year 2005
_chemical_formula_moiety
;
(C13 H12 N4 O) Cu (C5 H F6 O2)2
;
_chemical_formula_sum 'C23 H14 Cu F12 N4 O5'
_chemical_formula_weight 717.92
_chemical_name_systematic
;
1-(2-amino-4-methylpyrimidin-6-yl)-2-(3-methoxypyridin-5-yl)ethyne, Cu(F6-acac)2
;
_space_group_IT_number 2
_symmetry_cell_setting triclinic
_symmetry_space_group_name_Hall '-P 1'
_symmetry_space_group_name_H-M 'P -1'
_atom_sites_solution_hydrogens geom
_atom_sites_solution_primary direct
_atom_sites_solution_secondary difmap
_audit_creation_method SHELXL-97
_cell_angle_alpha 85.905(2)
_cell_angle_beta 86.300(2)
_cell_angle_gamma 74.690(2)
_cell_formula_units_Z 2
_cell_length_a 9.6243(11)
_cell_length_b 10.4481(12)
_cell_length_c 13.8822(15)
_cell_measurement_reflns_used 5813
_cell_measurement_temperature 100(2)
_cell_measurement_theta_max 29.95
_cell_measurement_theta_min 2.40
_cell_volume 1341.4(3)
_computing_cell_refinement 'Bruker XSCANS'
_computing_data_collection 'Bruker XSCANS'
_computing_data_reduction 'Bruker SHELXTL'
_computing_molecular_graphics 'Bruker SHELXTL'
_computing_publication_material 'Bruker SHELXTL'
_computing_structure_refinement 'SHELXL-97 (Sheldrick, 1997)'
_computing_structure_solution 'SHELXS-97 (Sheldrick, 1990)'
_diffrn_ambient_temperature 100(2)
_diffrn_measured_fraction_theta_full 0.969
_diffrn_measured_fraction_theta_max 0.969
_diffrn_measurement_device_type 'Bruker P4'
_diffrn_measurement_method '\w scans'
_diffrn_radiation_monochromator graphite
_diffrn_radiation_source 'fine-focus sealed tube'
_diffrn_radiation_type MoK\a
_diffrn_radiation_wavelength 0.71073
_diffrn_reflns_av_R_equivalents 0.0260
_diffrn_reflns_av_sigmaI/netI 0.0418
_diffrn_reflns_limit_h_max 13
_diffrn_reflns_limit_h_min -13
_diffrn_reflns_limit_k_max 14
_diffrn_reflns_limit_k_min -14
_diffrn_reflns_limit_l_max 19
_diffrn_reflns_limit_l_min -17
_diffrn_reflns_number 15237
_diffrn_reflns_theta_full 30.08
_diffrn_reflns_theta_max 30.08
_diffrn_reflns_theta_min 2.02
_exptl_absorpt_coefficient_mu 0.941
_exptl_absorpt_correction_T_max 1.000
_exptl_absorpt_correction_T_min 0.698
_exptl_absorpt_correction_type multi-scan
_exptl_absorpt_process_details SADABS
_exptl_crystal_colour green
_exptl_crystal_density_diffrn 1.777
_exptl_crystal_density_method 'not measured'
_exptl_crystal_description block
_exptl_crystal_F_000 714
_exptl_crystal_size_max 0.32
_exptl_crystal_size_mid 0.28
_exptl_crystal_size_min 0.18
_refine_diff_density_max 1.243
_refine_diff_density_min -0.649
_refine_diff_density_rms 0.104
_refine_ls_extinction_method none
_refine_ls_goodness_of_fit_ref 1.029
_refine_ls_hydrogen_treatment mixed
_refine_ls_matrix_type full
_refine_ls_number_parameters 420
_refine_ls_number_reflns 7644
_refine_ls_number_restraints 6
_refine_ls_restrained_S_all 1.030
_refine_ls_R_factor_all 0.0583
_refine_ls_R_factor_gt 0.0467
_refine_ls_shift/su_max 0.001
_refine_ls_shift/su_mean 0.000
_refine_ls_structure_factor_coef Fsqd
_refine_ls_weighting_details 'calc w=1/[\s^2^(Fo^2^)+(0.0850P)^2^+0.2000P] where P=(Fo^2^+2Fc^2^)/3'
_refine_ls_weighting_scheme calc
_refine_ls_wR_factor_gt 0.1261
_refine_ls_wR_factor_ref 0.1333
_reflns_number_gt 6241
_reflns_number_total 7644
_reflns_threshold_expression >2sigma(I)
_cod_data_source_file ic048405ysi20041112_023350_4.cif
_cod_data_source_block 10
_cod_depositor_comments
;
The following automatic conversions were performed:
'_symmetry_cell_setting' value 'Triclinic' changed to 'triclinic'
according to '/home/saulius/struct/CIF-dictionaries/cif_core.dic'
dictionary named 'cif_core.dic' version 2.4.1 from 2010-06-29.

Automatic conversion script
Id: cif_fix_enum 1527 2010-12-29 10:47:43Z saulius 
;
_cod_database_code 4309161

loop_
_symmetry_equiv_pos_as_xyz
'x, y, z'
'-x, -y, -z'

loop_
_atom_site_label
_atom_site_type_symbol
_atom_site_fract_x
_atom_site_fract_y
_atom_site_fract_z
_atom_site_U_iso_or_equiv
_atom_site_adp_type
_atom_site_occupancy
_atom_site_symmetry_multiplicity
_atom_site_calc_flag
_atom_site_refinement_flags
_atom_site_disorder_assembly
_atom_site_disorder_group
Cu1 Cu 0.45667(3) 0.62503(2) 0.285868(17) 0.02132(9) Uani 1 1 d . . .
N11 N 0.4418(2) -0.02437(17) 0.87979(13) 0.0242(3) Uani 1 1 d . . .
C12 C 0.4898(2) 0.0824(2) 0.84884(15) 0.0251(4) Uani 1 1 d . . .
N12 N 0.5514(2) 0.1345(2) 0.91432(14) 0.0354(5) Uani 1 1 d . . .
H12A H 0.5588 0.0991 0.9738 0.043 Uiso 1 1 calc R . .
H12B H 0.5845 0.2043 0.8979 0.043 Uiso 1 1 calc R . .
N13 N 0.4823(2) 0.13919(17) 0.75765(13) 0.0252(4) Uani 1 1 d . . .
C14 C 0.4216(2) 0.08015(19) 0.69488(14) 0.0225(4) Uani 1 1 d . . .
C15 C 0.3708(2) -0.03057(19) 0.72052(15) 0.0246(4) Uani 1 1 d . . .
H15 H 0.3293 -0.0709 0.6746 0.029 Uiso 1 1 calc R . .
C16 C 0.3827(2) -0.08020(19) 0.81594(15) 0.0241(4) Uani 1 1 d . . .
C17 C 0.3297(3) -0.1979(2) 0.85191(17) 0.0328(5) Uani 1 1 d . . .
H17A H 0.2504 -0.1706 0.9002 0.049 Uiso 1 1 calc R . .
H17B H 0.4085 -0.2658 0.8813 0.049 Uiso 1 1 calc R . .
H17C H 0.2953 -0.2344 0.7977 0.049 Uiso 1 1 calc R . .
C18 C 0.4095(2) 0.13594(19) 0.59735(15) 0.0249(4) Uani 1 1 d . . .
C19 C 0.3914(2) 0.18213(19) 0.51659(15) 0.0242(4) Uani 1 1 d . . .
N21 N 0.39547(19) 0.42932(17) 0.31451(12) 0.0228(3) Uani 1 1 d . . .
C22 C 0.3232(2) 0.3880(2) 0.25020(15) 0.0246(4) Uani 1 1 d . . .
H22 H 0.3080 0.4365 0.1896 0.030 Uiso 1 1 calc R . .
C23 C 0.2685(2) 0.2770(2) 0.26701(15) 0.0243(4) Uani 1 1 d . . .
C24 C 0.2917(2) 0.2051(2) 0.35496(15) 0.0231(4) Uani 1 1 d . . .
H24 H 0.2567 0.1285 0.3687 0.028 Uiso 1 1 calc R . .
C25 C 0.3677(2) 0.24800(19) 0.42290(14) 0.0217(4) Uani 1 1 d . . .
C26 C 0.4180(2) 0.36068(19) 0.40012(14) 0.0219(4) Uani 1 1 d . . .
H26 H 0.4697 0.3896 0.4465 0.026 Uiso 1 1 calc R . .
O27 O 0.19396(19) 0.25221(16) 0.19462(11) 0.0331(4) Uani 1 1 d . . .
C27 C 0.1368(3) 0.1387(2) 0.20794(19) 0.0386(6) Uani 1 1 d . . .
H27A H 0.0741 0.1460 0.2668 0.058 Uiso 1 1 calc R . .
H27B H 0.2162 0.0580 0.2139 0.058 Uiso 1 1 calc R . .
H27C H 0.0811 0.1344 0.1522 0.058 Uiso 1 1 calc R . .
C31A C 0.7539(3) 0.5127(4) 0.0478(3) 0.0354(6) Uani 0.901(5) 1 d PD A 1
F31A F 0.7766(4) 0.6223(3) 0.00762(15) 0.0733(11) Uani 0.901(5) 1 d PD A 1
F31B F 0.8771(2) 0.4185(3) 0.04120(15) 0.0642(9) Uani 0.901(5) 1 d PD A 1
F31C F 0.6640(5) 0.4744(4) -0.0041(5) 0.0562(10) Uani 0.901(5) 1 d PD A 1
C31B C 0.728(2) 0.534(3) 0.037(3) 0.0354(6) Uani 0.099(5) 1 d PD A 2
F31D F 0.6721(16) 0.6474(12) -0.0094(10) 0.028(3) Uiso 0.099(5) 1 d PD A 2
F31E F 0.8707(14) 0.5022(16) 0.0250(10) 0.028(3) Uiso 0.099(5) 1 d PD A 2
F31F F 0.663(4) 0.456(3) -0.001(4) 0.028(3) Uiso 0.099(5) 1 d PD A 2
C32 C 0.6949(2) 0.5338(2) 0.15228(15) 0.0255(4) Uani 1 1 d . . .
O32 O 0.55986(16) 0.57299(14) 0.16304(10) 0.0243(3) Uani 1 1 d . A .
C33 C 0.7974(2) 0.5098(2) 0.22191(16) 0.0278(4) Uani 1 1 d . A .
H33 H 0.8968 0.4785 0.2034 0.033 Uiso 1 1 calc R . .
C34 C 0.7559(2) 0.53133(19) 0.31890(15) 0.0227(4) Uani 1 1 d . . .
O34 O 0.63164(15) 0.56726(14) 0.35753(10) 0.0226(3) Uani 1 1 d . A .
C35 C 0.8776(2) 0.5157(2) 0.38831(16) 0.0275(4) Uani 1 1 d . A .
F35A F 0.83948(14) 0.48121(14) 0.47798(10) 0.0323(3) Uani 1 1 d . . .
F35B F 0.99651(15) 0.42404(17) 0.36203(11) 0.0454(4) Uani 1 1 d . . .
F35C F 0.91250(18) 0.63061(16) 0.39093(13) 0.0466(4) Uani 1 1 d . . .
C41 C 0.0524(3) 0.8086(2) 0.16744(17) 0.0324(5) Uani 1 1 d . . .
F41A F 0.0013(2) 0.7082(2) 0.15108(15) 0.0696(6) Uani 1 1 d . . .
F41B F -0.0560(2) 0.9088(2) 0.19284(14) 0.0781(8) Uani 1 1 d . . .
F41C F 0.10571(18) 0.84718(19) 0.08397(11) 0.0497(4) Uani 1 1 d . . .
C42 C 0.1672(2) 0.7676(2) 0.24326(15) 0.0239(4) Uani 1 1 d . . .
O42 O 0.28513(16) 0.69672(14) 0.21056(10) 0.0239(3) Uani 1 1 d . . .
C43 C 0.1298(2) 0.8075(2) 0.33669(16) 0.0261(4) Uani 1 1 d . . .
H43 H 0.0364 0.8630 0.3510 0.031 Uiso 1 1 calc R . .
C44 C 0.2273(2) 0.76748(19) 0.40995(15) 0.0220(4) Uani 1 1 d . . .
O44 O 0.35373(16) 0.69607(14) 0.40533(10) 0.0235(3) Uani 1 1 d . . .
C45 C 0.1761(2) 0.8223(2) 0.50951(16) 0.0270(4) Uani 1 1 d . . .
F45A F 0.20203(17) 0.94183(13) 0.51297(10) 0.0387(3) Uani 1 1 d . . .
F45B F 0.03594(15) 0.83736(16) 0.52904(10) 0.0390(3) Uani 1 1 d . . .
F45C F 0.24619(14) 0.74545(13) 0.58113(9) 0.0299(3) Uani 1 1 d . . .

loop_
_atom_site_aniso_label
_atom_site_aniso_U_11
_atom_site_aniso_U_22
_atom_site_aniso_U_33
_atom_site_aniso_U_23
_atom_site_aniso_U_13
_atom_site_aniso_U_12
Cu1 0.02399(14) 0.02228(13) 0.01593(13) 0.00237(9) -0.00172(9) -0.00363(9)
N11 0.0319(9) 0.0222(8) 0.0190(8) 0.0044(6) -0.0025(7) -0.0088(7)
C12 0.0320(11) 0.0234(9) 0.0203(10) 0.0054(7) -0.0026(8) -0.0094(8)
N12 0.0582(13) 0.0373(10) 0.0194(9) 0.0112(8) -0.0120(8) -0.0285(10)
N13 0.0354(10) 0.0236(8) 0.0175(8) 0.0050(6) -0.0047(7) -0.0103(7)
C14 0.0286(10) 0.0192(8) 0.0182(9) 0.0022(7) -0.0017(7) -0.0041(7)
C15 0.0328(11) 0.0206(9) 0.0200(10) 0.0004(7) -0.0023(8) -0.0065(8)
C16 0.0302(10) 0.0185(8) 0.0220(10) 0.0015(7) 0.0009(8) -0.0048(7)
C17 0.0484(14) 0.0250(10) 0.0277(11) 0.0050(8) -0.0028(10) -0.0157(9)
C18 0.0330(11) 0.0201(8) 0.0221(10) -0.0001(7) -0.0030(8) -0.0075(8)
C19 0.0316(11) 0.0195(8) 0.0215(10) -0.0006(7) -0.0019(8) -0.0066(7)
N21 0.0256(8) 0.0234(8) 0.0187(8) 0.0031(6) -0.0009(6) -0.0064(6)
C22 0.0299(10) 0.0261(9) 0.0171(9) 0.0043(7) -0.0013(7) -0.0072(8)
C23 0.0278(10) 0.0258(9) 0.0193(9) -0.0014(7) -0.0007(7) -0.0067(8)
C24 0.0268(10) 0.0219(9) 0.0200(9) 0.0001(7) 0.0011(7) -0.0060(7)
C25 0.0257(9) 0.0184(8) 0.0182(9) 0.0008(7) 0.0002(7) -0.0018(7)
C26 0.0252(9) 0.0229(9) 0.0173(9) 0.0001(7) -0.0019(7) -0.0060(7)
O27 0.0475(10) 0.0353(8) 0.0221(8) 0.0033(6) -0.0098(7) -0.0201(7)
C27 0.0534(16) 0.0363(12) 0.0331(13) -0.0015(10) -0.0105(11) -0.0222(11)
C31A 0.0344(16) 0.0537(18) 0.0216(15) -0.0028(12) 0.0025(11) -0.0183(13)
F31A 0.126(3) 0.0774(16) 0.0316(11) 0.0050(10) 0.0233(13) -0.0624(17)
F31B 0.0470(11) 0.097(2) 0.0349(11) -0.0219(12) 0.0058(8) 0.0071(11)
F31C 0.0550(12) 0.101(3) 0.0230(11) -0.0164(19) 0.0027(8) -0.0367(16)
C31B 0.0344(16) 0.0537(18) 0.0216(15) -0.0028(12) 0.0025(11) -0.0183(13)
C32 0.0334(11) 0.0262(9) 0.0195(10) -0.0008(7) 0.0024(8) -0.0133(8)
O32 0.0292(7) 0.0251(7) 0.0193(7) 0.0015(5) -0.0009(5) -0.0094(6)
C33 0.0248(10) 0.0339(11) 0.0257(11) -0.0041(8) 0.0029(8) -0.0095(8)
C34 0.0266(10) 0.0197(8) 0.0221(10) 0.0011(7) -0.0023(7) -0.0070(7)
O34 0.0246(7) 0.0231(6) 0.0193(7) 0.0011(5) -0.0019(5) -0.0050(5)
C35 0.0256(10) 0.0297(10) 0.0263(11) -0.0023(8) -0.0019(8) -0.0052(8)
F35A 0.0305(7) 0.0420(7) 0.0230(6) -0.0008(5) -0.0052(5) -0.0066(6)
F35B 0.0278(7) 0.0602(10) 0.0383(8) -0.0090(7) -0.0044(6) 0.0084(7)
F35C 0.0480(9) 0.0431(8) 0.0577(10) 0.0070(7) -0.0210(8) -0.0260(7)
C41 0.0305(11) 0.0364(12) 0.0288(12) 0.0010(9) -0.0074(9) -0.0054(9)
F41A 0.0861(14) 0.0771(13) 0.0667(13) 0.0243(10) -0.0469(11) -0.0555(12)
F41B 0.0500(11) 0.1082(18) 0.0476(11) -0.0253(11) -0.0231(8) 0.0397(11)
F41C 0.0448(9) 0.0682(11) 0.0321(8) 0.0190(7) -0.0124(7) -0.0109(8)
C42 0.0272(10) 0.0208(8) 0.0244(10) 0.0051(7) -0.0051(8) -0.0082(7)
O42 0.0281(7) 0.0228(7) 0.0203(7) 0.0029(5) -0.0034(5) -0.0061(5)
C43 0.0251(10) 0.0245(9) 0.0264(11) 0.0006(8) -0.0027(8) -0.0026(7)
C44 0.0270(10) 0.0184(8) 0.0208(9) 0.0014(7) 0.0004(7) -0.0074(7)
O44 0.0249(7) 0.0239(7) 0.0198(7) 0.0024(5) -0.0016(5) -0.0039(5)
C45 0.0323(11) 0.0223(9) 0.0234(10) -0.0008(7) -0.0029(8) -0.0018(8)
F45A 0.0614(10) 0.0207(6) 0.0333(8) -0.0037(5) -0.0058(7) -0.0083(6)
F45B 0.0277(7) 0.0533(9) 0.0290(7) -0.0039(6) 0.0029(5) 0.0012(6)
F45C 0.0363(7) 0.0276(6) 0.0213(6) 0.0014(5) -0.0032(5) -0.0007(5)

loop_
_atom_type_symbol
_atom_type_description
_atom_type_scat_dispersion_real
_atom_type_scat_dispersion_imag
_atom_type_scat_source
C C 0.0033 0.0016 'International Tables Vol C Tables 4.2.6.8 and 6.1.1.4'
H H 0.0000 0.0000 'International Tables Vol C Tables 4.2.6.8 and 6.1.1.4'
N N 0.0061 0.0033 'International Tables Vol C Tables 4.2.6.8 and 6.1.1.4'
O O 0.0106 0.0060 'International Tables Vol C Tables 4.2.6.8 and 6.1.1.4'
F F 0.0171 0.0103 'International Tables Vol C Tables 4.2.6.8 and 6.1.1.4'
Cu Cu 0.3201 1.2651 'International Tables Vol C Tables 4.2.6.8 and 6.1.1.4'

loop_
_geom_angle_atom_site_label_1
_geom_angle_atom_site_label_2
_geom_angle_atom_site_label_3
_geom_angle
_geom_angle_site_symmetry_1
_geom_angle_site_symmetry_3
_geom_angle_publ_flag
O34 Cu1 O32 92.75(6) . . ?
O34 Cu1 O42 175.28(6) . . ?
O32 Cu1 O42 86.51(6) . . ?
O34 Cu1 O44 88.21(6) . . ?
O32 Cu1 O44 174.11(6) . . ?
O42 Cu1 O44 92.06(6) . . ?
O34 Cu1 N21 94.34(6) . . ?
O32 Cu1 N21 93.60(6) . . ?
O42 Cu1 N21 90.37(6) . . ?
O44 Cu1 N21 92.12(6) . . ?
C16 N11 C12 117.76(18) . . ?
N12 C12 N11 116.29(18) . . ?
N12 C12 N13 117.98(19) . . ?
N11 C12 N13 125.73(19) . . ?
C12 N12 H12A 120.0 . . ?
C12 N12 H12B 120.0 . . ?
H12A N12 H12B 120.0 . . ?
C14 N13 C12 114.91(18) . . ?
N13 C14 C15 123.03(18) . . ?
N13 C14 C18 117.72(18) . . ?
C15 C14 C18 119.25(18) . . ?
C14 C15 C16 117.38(19) . . ?
C14 C15 H15 121.3 . . ?
C16 C15 H15 121.3 . . ?
N11 C16 C15 121.19(19) . . ?
N11 C16 C17 116.84(19) . . ?
C15 C16 C17 122.0(2) . . ?
C16 C17 H17A 109.5 . . ?
C16 C17 H17B 109.5 . . ?
H17A C17 H17B 109.5 . . ?
C16 C17 H17C 109.5 . . ?
H17A C17 H17C 109.5 . . ?
H17B C17 H17C 109.5 . . ?
C19 C18 C14 176.3(2) . . ?
C18 C19 C25 175.3(2) . . ?
C22 N21 C26 118.57(18) . . ?
C22 N21 Cu1 120.10(13) . . ?
C26 N21 Cu1 120.97(14) . . ?
N21 C22 C23 123.38(19) . . ?
N21 C22 H22 118.3 . . ?
C23 C22 H22 118.3 . . ?
O27 C23 C24 126.2(2) . . ?
O27 C23 C22 115.22(18) . . ?
C24 C23 C22 118.55(19) . . ?
C23 C24 C25 118.33(19) . . ?
C23 C24 H24 120.8 . . ?
C25 C24 H24 120.8 . . ?
C24 C25 C26 119.27(18) . . ?
C24 C25 C19 121.72(19) . . ?
C26 C25 C19 118.97(19) . . ?
N21 C26 C25 121.90(19) . . ?
N21 C26 H26 119.1 . . ?
C25 C26 H26 119.1 . . ?
C23 O27 C27 117.38(17) . . ?
O27 C27 H27A 109.5 . . ?
O27 C27 H27B 109.5 . . ?
H27A C27 H27B 109.5 . . ?
O27 C27 H27C 109.5 . . ?
H27A C27 H27C 109.5 . . ?
H27B C27 H27C 109.5 . . ?
F31A C31A F31C 108.8(3) . . ?
F31A C31A F31B 107.7(3) . . ?
F31C C31A F31B 105.4(4) . . ?
F31A C31A C32 110.2(3) . . ?
F31C C31A C32 111.5(4) . . ?
F31B C31A C32 113.0(2) . . ?
F31D C31B F31F 101(2) . . ?
F31D C31B F31E 110(2) . . ?
F31F C31B F31E 116(3) . . ?
F31D C31B C32 114(2) . . ?
F31F C31B C32 110(3) . . ?
F31E C31B C32 105(2) . . ?
O32 C32 C33 128.8(2) . . ?
O32 C32 C31A 115.4(2) . . ?
C33 C32 C31A 115.9(2) . . ?
O32 C32 C31B 105.1(8) . . ?
C33 C32 C31B 125.7(8) . . ?
C31A C32 C31B 11.4(7) . . ?
C32 O32 Cu1 124.09(14) . . ?
C32 C33 C34 120.6(2) . . ?
C32 C33 H33 119.7 . . ?
C34 C33 H33 119.7 . . ?
O34 C34 C33 129.0(2) . . ?
O34 C34 C35 114.36(18) . . ?
C33 C34 C35 116.57(19) . . ?
C34 O34 Cu1 124.08(14) . . ?
F35A C35 F35C 107.34(18) . . ?
F35A C35 F35B 107.07(18) . . ?
F35C C35 F35B 107.67(19) . . ?
F35A C35 C34 112.12(18) . . ?
F35C C35 C34 109.91(17) . . ?
F35B C35 C34 112.48(18) . . ?
F41A C41 F41C 106.7(2) . . ?
F41A C41 F41B 108.7(2) . . ?
F41C C41 F41B 106.0(2) . . ?
F41A C41 C42 110.57(19) . . ?
F41C C41 C42 111.77(19) . . ?
F41B C41 C42 112.8(2) . . ?
O42 C42 C43 128.54(19) . . ?
O42 C42 C41 112.98(19) . . ?
C43 C42 C41 118.45(19) . . ?
C42 O42 Cu1 124.76(14) . . ?
C42 C43 C44 121.05(19) . . ?
C42 C43 H43 119.5 . . ?
C44 C43 H43 119.5 . . ?
O44 C44 C43 128.89(19) . . ?
O44 C44 C45 114.68(18) . . ?
C43 C44 C45 116.38(18) . . ?
C44 O44 Cu1 124.51(13) . . ?
F45B C45 F45C 107.49(18) . . ?
F45B C45 F45A 107.55(17) . . ?
F45C C45 F45A 106.68(18) . . ?
F45B C45 C44 113.18(18) . . ?
F45C C45 C44 112.35(16) . . ?
F45A C45 C44 109.28(17) . . ?

loop_
_geom_bond_atom_site_label_1
_geom_bond_atom_site_label_2
_geom_bond_distance
_geom_bond_site_symmetry_2
_geom_bond_publ_flag
Cu1 O34 1.9451(14) . ?
Cu1 O32 1.9540(15) . ?
Cu1 O42 1.9589(15) . ?
Cu1 O44 1.9643(15) . ?
Cu1 N21 2.2751(18) . ?
N11 C16 1.328(3) . ?
N11 C12 1.349(3) . ?
C12 N12 1.336(3) . ?
C12 N13 1.357(3) . ?
N12 H12A 0.8800 . ?
N12 H12B 0.8800 . ?
N13 C14 1.347(3) . ?
C14 C15 1.387(3) . ?
C14 C18 1.435(3) . ?
C15 C16 1.388(3) . ?
C15 H15 0.9500 . ?
C16 C17 1.494(3) . ?
C17 H17A 0.9800 . ?
C17 H17B 0.9800 . ?
C17 H17C 0.9800 . ?
C18 C19 1.193(3) . ?
C19 C25 1.430(3) . ?
N21 C22 1.327(3) . ?
N21 C26 1.343(2) . ?
C22 C23 1.395(3) . ?
C22 H22 0.9500 . ?
C23 O27 1.349(3) . ?
C23 C24 1.386(3) . ?
C24 C25 1.396(3) . ?
C24 H24 0.9500 . ?
C25 C26 1.396(3) . ?
C26 H26 0.9500 . ?
O27 C27 1.429(3) . ?
C27 H27A 0.9800 . ?
C27 H27B 0.9800 . ?
C27 H27C 0.9800 . ?
C31A F31A 1.302(4) . ?
C31A F31C 1.316(4) . ?
C31A F31B 1.330(4) . ?
C31A C32 1.532(5) . ?
C31B F31D 1.305(19) . ?
C31B F31F 1.314(19) . ?
C31B F31E 1.325(19) . ?
C31B C32 1.62(4) . ?
C32 O32 1.258(3) . ?
C32 C33 1.389(3) . ?
C33 C34 1.396(3) . ?
C33 H33 0.9500 . ?
C34 O34 1.252(2) . ?
C34 C35 1.532(3) . ?
C35 F35A 1.327(3) . ?
C35 F35C 1.333(3) . ?
C35 F35B 1.334(3) . ?
C41 F41A 1.310(3) . ?
C41 F41C 1.317(3) . ?
C41 F41B 1.318(3) . ?
C41 C42 1.532(3) . ?
C42 O42 1.258(3) . ?
C42 C43 1.387(3) . ?
C43 C44 1.394(3) . ?
C43 H43 0.9500 . ?
C44 O44 1.248(2) . ?
C44 C45 1.535(3) . ?
C45 F45B 1.328(3) . ?
C45 F45C 1.332(2) . ?
C45 F45A 1.341(3) . ?

loop_
_geom_hbond_atom_site_label_D
_geom_hbond_atom_site_label_H
_geom_hbond_atom_site_label_A
_geom_hbond_distance_DH
_geom_hbond_distance_HA
_geom_hbond_distance_DA
_geom_hbond_angle_DHA
_geom_hbond_site_symmetry_A
N12 H12A N11 0.88 2.12 3.002(3) 175.0 2_657
N12 H12B O42 0.88 2.27 3.044(2) 147.5 2_666

loop_
_geom_torsion_atom_site_label_1
_geom_torsion_atom_site_label_2
_geom_torsion_atom_site_label_3
_geom_torsion_atom_site_label_4
_geom_torsion
_geom_torsion_site_symmetry_1
_geom_torsion_site_symmetry_2
_geom_torsion_site_symmetry_3
_geom_torsion_site_symmetry_4
_geom_torsion_publ_flag
C16 N11 C12 N12 -178.7(2) . . . . ?
C16 N11 C12 N13 0.5(3) . . . . ?
N12 C12 N13 C14 178.7(2) . . . . ?
N11 C12 N13 C14 -0.4(3) . . . . ?
C12 N13 C14 C15 -0.2(3) . . . . ?
C12 N13 C14 C18 179.57(19) . . . . ?
N13 C14 C15 C16 0.7(3) . . . . ?
C18 C14 C15 C16 -179.09(19) . . . . ?
C12 N11 C16 C15 0.0(3) . . . . ?
C12 N11 C16 C17 -179.70(19) . . . . ?
C14 C15 C16 N11 -0.6(3) . . . . ?
C14 C15 C16 C17 179.1(2) . . . . ?
N13 C14 C18 C19 -131(3) . . . . ?
C15 C14 C18 C19 49(3) . . . . ?
C14 C18 C19 C25 96(4) . . . . ?
O34 Cu1 N21 C22 -149.36(16) . . . . ?
O32 Cu1 N21 C22 -56.33(16) . . . . ?
O42 Cu1 N21 C22 30.20(16) . . . . ?
O44 Cu1 N21 C22 122.27(16) . . . . ?
O34 Cu1 N21 C26 37.60(16) . . . . ?
O32 Cu1 N21 C26 130.64(16) . . . . ?
O42 Cu1 N21 C26 -142.84(16) . . . . ?
O44 Cu1 N21 C26 -50.76(16) . . . . ?
C26 N21 C22 C23 0.4(3) . . . . ?
Cu1 N21 C22 C23 -172.84(16) . . . . ?
N21 C22 C23 O27 177.98(19) . . . . ?
N21 C22 C23 C24 -0.6(3) . . . . ?
O27 C23 C24 C25 -177.9(2) . . . . ?
C22 C23 C24 C25 0.6(3) . . . . ?
C23 C24 C25 C26 -0.3(3) . . . . ?
C23 C24 C25 C19 177.65(19) . . . . ?
C18 C19 C25 C24 -141(3) . . . . ?
C18 C19 C25 C26 37(3) . . . . ?
C22 N21 C26 C25 0.0(3) . . . . ?
Cu1 N21 C26 C25 173.12(14) . . . . ?
C24 C25 C26 N21 0.0(3) . . . . ?
C19 C25 C26 N21 -177.99(19) . . . . ?
C24 C23 O27 C27 -2.1(3) . . . . ?
C22 C23 O27 C27 179.4(2) . . . . ?
F31A C31A C32 O32 89.2(3) . . . . ?
F31C C31A C32 O32 -31.8(4) . . . . ?
F31B C31A C32 O32 -150.2(3) . . . . ?
F31A C31A C32 C33 -89.5(3) . . . . ?
F31C C31A C32 C33 149.6(3) . . . . ?
F31B C31A C32 C33 31.1(4) . . . . ?
F31A C31A C32 C31B 61(6) . . . . ?
F31C C31A C32 C31B -60(6) . . . . ?
F31B C31A C32 C31B -178(6) . . . . ?
F31D C31B C32 O32 54(2) . . . . ?
F31F C31B C32 O32 -58.7(19) . . . . ?
F31E C31B C32 O32 175.6(14) . . . . ?
F31D C31B C32 C33 -119.0(14) . . . . ?
F31F C31B C32 C33 128.1(17) . . . . ?
F31E C31B C32 C33 2(2) . . . . ?
F31D C31B C32 C31A -152(7) . . . . ?
F31F C31B C32 C31A 95(6) . . . . ?
F31E C31B C32 C31A -30(4) . . . . ?
C33 C32 O32 Cu1 4.9(3) . . . . ?
C31A C32 O32 Cu1 -173.53(18) . . . . ?
C31B C32 O32 Cu1 -168.0(10) . . . . ?
O34 Cu1 O32 C32 -7.06(16) . . . . ?
O42 Cu1 O32 C32 168.27(16) . . . . ?
O44 Cu1 O32 C32 92.2(6) . . . . ?
N21 Cu1 O32 C32 -101.58(16) . . . . ?
O32 C32 C33 C34 -1.2(4) . . . . ?
C31A C32 C33 C34 177.3(2) . . . . ?
C31B C32 C33 C34 170.4(12) . . . . ?
C32 C33 C34 O34 2.8(3) . . . . ?
C32 C33 C34 C35 -173.94(19) . . . . ?
C33 C34 O34 Cu1 -7.9(3) . . . . ?
C35 C34 O34 Cu1 168.95(13) . . . . ?
O32 Cu1 O34 C34 8.40(16) . . . . ?
O42 Cu1 O34 C34 -72.4(7) . . . . ?
O44 Cu1 O34 C34 -165.78(16) . . . . ?
N21 Cu1 O34 C34 102.23(16) . . . . ?
O34 C34 C35 F35A 29.8(2) . . . . ?
C33 C34 C35 F35A -152.95(19) . . . . ?
O34 C34 C35 F35C -89.5(2) . . . . ?
C33 C34 C35 F35C 87.7(2) . . . . ?
O34 C34 C35 F35B 150.54(19) . . . . ?
C33 C34 C35 F35B -32.2(3) . . . . ?
F41A C41 C42 O42 74.7(3) . . . . ?
F41C C41 C42 O42 -44.0(3) . . . . ?
F41B C41 C42 O42 -163.3(2) . . . . ?
F41A C41 C42 C43 -103.4(3) . . . . ?
F41C C41 C42 C43 137.9(2) . . . . ?
F41B C41 C42 C43 18.5(3) . . . . ?
C43 C42 O42 Cu1 -1.9(3) . . . . ?
C41 C42 O42 Cu1 -179.81(13) . . . . ?
O34 Cu1 O42 C42 -89.2(7) . . . . ?
O32 Cu1 O42 C42 -170.33(16) . . . . ?
O44 Cu1 O42 C42 3.96(16) . . . . ?
N21 Cu1 O42 C42 96.09(16) . . . . ?
O42 C42 C43 C44 -1.2(3) . . . . ?
C41 C42 C43 C44 176.62(19) . . . . ?
C42 C43 C44 O44 0.4(3) . . . . ?
C42 C43 C44 C45 177.64(19) . . . . ?
C43 C44 O44 Cu1 3.3(3) . . . . ?
C45 C44 O44 Cu1 -174.00(13) . . . . ?
O34 Cu1 O44 C44 170.71(16) . . . . ?
O32 Cu1 O44 C44 71.2(6) . . . . ?
O42 Cu1 O44 C44 -4.58(16) . . . . ?
N21 Cu1 O44 C44 -95.02(16) . . . . ?
O44 C44 C45 F45B -148.05(18) . . . . ?
C43 C44 C45 F45B 34.3(3) . . . . ?
O44 C44 C45 F45C -26.1(3) . . . . ?
C43 C44 C45 F45C 156.27(19) . . . . ?
O44 C44 C45 F45A 92.1(2) . . . . ?
C43 C44 C45 F45A -85.5(2) . . . . ?
